data_7106792
loop_
_publ_author_name
'Corin Storkey'
'Michael Davies'
'Jonathan M. White'
'Carl Schiesser'

_publ_section_title
;
 Synthesis and Antioxidant Capacity of 5-Selenopyranose Derivatives
;
_journal_name_full Chem.Commun.
_journal_page_first 9693
_journal_paper_doi 10.1039/c1cc13652f
_journal_volume 47
_journal_year 2011
_chemical_formula_sum 'C6 H12 O4 S'
_chemical_formula_weight 180.22
_chemical_name_systematic
;
?
;
_space_group_IT_number 19
_symmetry_cell_setting orthorhombic
_symmetry_space_group_name_Hall 'P 2ac 2ab'
_symmetry_space_group_name_H-M 'P 21 21 21'
_atom_sites_solution_hydrogens geom
_atom_sites_solution_primary direct
_atom_sites_solution_secondary difmap
_audit_creation_method SHELXL-97
_cell_angle_alpha 90.00
_cell_angle_beta 90.00
_cell_angle_gamma 90.00
_cell_formula_units_Z 4
_cell_length_a 5.53550(10)
_cell_length_b 11.5250(2)
_cell_length_c 11.6990(2)
_cell_measurement_reflns_used 7705
_cell_measurement_temperature 130.0
_cell_measurement_theta_max 29.0120
_cell_measurement_theta_min 3.4759
_cell_volume 746.36(2)
_computing_cell_refinement
;
CrysAlisPro, Oxford Diffraction Ltd.,
Version 1.171.34.44 (release 25-10-2010 CrysAlis171 .NET)
(compiled Oct 25 2010,18:11:34)
;
_computing_data_collection
;
CrysAlisPro, Oxford Diffraction Ltd.,
Version 1.171.34.44 (release 25-10-2010 CrysAlis171 .NET)
(compiled Oct 25 2010,18:11:34)
;
_computing_data_reduction
;
CrysAlisPro, Oxford Diffraction Ltd.,
Version 1.171.34.44 (release 25-10-2010 CrysAlis171 .NET)
(compiled Oct 25 2010,18:11:34)
;
_computing_structure_refinement 'SHELXL-97 (Sheldrick, 1997)'
_diffrn_ambient_temperature 130.0
_diffrn_measured_fraction_theta_full 0.980
_diffrn_measured_fraction_theta_max 0.980
_diffrn_measurement_device_type 'SuperNova, Dual, Cu at zero, Atlas'
_diffrn_measurement_method '\w scans'
_diffrn_radiation_monochromator mirror
_diffrn_radiation_source 'SuperNova (Mo) X-ray Source'
_diffrn_radiation_type 'Mo K\a'
_diffrn_radiation_wavelength 0.7107
_diffrn_reflns_av_R_equivalents 0.0214
_diffrn_reflns_av_sigmaI/netI 0.0164
_diffrn_reflns_limit_h_max 7
_diffrn_reflns_limit_h_min -7
_diffrn_reflns_limit_k_max 15
_diffrn_reflns_limit_k_min -15
_diffrn_reflns_limit_l_max 15
_diffrn_reflns_limit_l_min -15
_diffrn_reflns_number 9451
_diffrn_reflns_theta_full 29.08
_diffrn_reflns_theta_max 29.08
_diffrn_reflns_theta_min 3.48
_exptl_absorpt_coefficient_mu 0.396
_exptl_absorpt_correction_T_max 1.00000
_exptl_absorpt_correction_T_min 0.65385
_exptl_absorpt_correction_type multi-scan
_exptl_absorpt_process_details
;
CrysAlisPro, Oxford Diffraction Ltd.,
Version 1.171.34.44 (release 25-10-2010 CrysAlis171 .NET)
(compiled Oct 25 2010,18:11:34)
Empirical absorption correction using spherical harmonics,
implemented in SCALE3 ABSPACK scaling algorithm.
;
_exptl_crystal_colour colourless
_exptl_crystal_density_diffrn 1.604
_exptl_crystal_density_method 'not measured'
_exptl_crystal_description block
_exptl_crystal_F_000 384
_exptl_crystal_size_max 0.6387
_exptl_crystal_size_mid 0.4061
_exptl_crystal_size_min 0.3169
_refine_diff_density_max 0.310
_refine_diff_density_min -0.164
_refine_diff_density_rms 0.040
_refine_ls_abs_structure_details 'Flack H D (1983), Acta Cryst. A39, 876-881'
_refine_ls_abs_structure_Flack 0.03(5)
_refine_ls_extinction_coef 0.007(3)
_refine_ls_extinction_expression Fc^*^=kFc[1+0.001xFc^2^\l^3^/sin(2\q)]^-1/4^
_refine_ls_extinction_method SHELXL
_refine_ls_goodness_of_fit_ref 1.081
_refine_ls_hydrogen_treatment mixed
_refine_ls_matrix_type full
_refine_ls_number_parameters 117
_refine_ls_number_reflns 1877
_refine_ls_number_restraints 0
_refine_ls_restrained_S_all 1.081
_refine_ls_R_factor_all 0.0198
_refine_ls_R_factor_gt 0.0192
_refine_ls_shift/su_max 0.000
_refine_ls_shift/su_mean 0.000
_refine_ls_structure_factor_coef Fsqd
_refine_ls_weighting_details 'calc w=1/[\s^2^(Fo^2^)+(0.0255P)^2^+0.1604P] where P=(Fo^2^+2Fc^2^)/3'
_refine_ls_weighting_scheme calc
_refine_ls_wR_factor_gt 0.0488
_refine_ls_wR_factor_ref 0.0491
_reflns_number_gt 1840
_reflns_number_total 1877
_reflns_threshold_expression >2sigma(I)
_cod_data_source_file c1cc13652f.txt
_cod_data_source_block jmwcs23
_cod_database_code 7106792

loop_
_symmetry_equiv_pos_as_xyz
'x, y, z'
'-x+1/2, -y, z+1/2'
'x+1/2, -y+1/2, -z'
'-x, y+1/2, -z+1/2'

loop_
_atom_site_label
_atom_site_type_symbol
_atom_site_fract_x
_atom_site_fract_y
_atom_site_fract_z
_atom_site_U_iso_or_equiv
_atom_site_adp_type
_atom_site_occupancy
_atom_site_symmetry_multiplicity
_atom_site_calc_flag
_atom_site_refinement_flags
_atom_site_disorder_assembly
_atom_site_disorder_group
S1 S 0.72381(5) 0.16149(2) 0.93216(2) 0.01238(8) Uani 1 1 d . . .
O3 O 0.81467(16) -0.04557(7) 0.75068(7) 0.01531(19) Uani 1 1 d . . .
O4 O 1.31349(16) -0.04102(7) 0.92508(9) 0.0202(2) Uani 1 1 d . . .
O1 O 0.51810(16) 0.24024(8) 0.60951(7) 0.01379(18) Uani 1 1 d . . .
O2 O 1.03512(15) 0.23889(7) 0.66646(7) 0.01272(18) Uani 1 1 d . . .
C3 C 0.8836(2) 0.13925(9) 0.66911(9) 0.0104(2) Uani 1 1 d . . .
H3 H 0.8801 0.1041 0.5929 0.013 Uiso 1 1 calc R . .
C5 C 1.0044(2) 0.10080(9) 0.87532(9) 0.0114(2) Uani 1 1 d . . .
H5 H 1.1243 0.1632 0.8718 0.014 Uiso 1 1 calc R . .
C2 C 0.6291(2) 0.17873(10) 0.70080(9) 0.0109(2) Uani 1 1 d . . .
H2 H 0.5325 0.1089 0.7148 0.013 Uiso 1 1 calc R . .
C4 C 0.9771(2) 0.04975(9) 0.75500(10) 0.0107(2) Uani 1 1 d . . .
H4 H 1.1361 0.0230 0.7293 0.013 Uiso 1 1 calc R . .
C1 C 0.6304(2) 0.24934(10) 0.81112(9) 0.0120(2) Uani 1 1 d . . .
H1A H 0.4698 0.2799 0.8251 0.014 Uiso 1 1 calc R . .
H1B H 0.7399 0.3145 0.8029 0.014 Uiso 1 1 calc R . .
C6 C 1.0928(2) 0.01062(11) 0.96153(10) 0.0162(2) Uani 1 1 d . . .
H6A H 1.1167 0.0475 1.0352 0.019 Uiso 1 1 calc R . .
H6B H 0.9710 -0.0492 0.9706 0.019 Uiso 1 1 calc R . .
H3A H 0.882(3) -0.0983(17) 0.7733(15) 0.026(5) Uiso 1 1 d . . .
H2A H 1.157(3) 0.2303(15) 0.6305(15) 0.026(5) Uiso 1 1 d . . .
H1 H 0.578(3) 0.2982(15) 0.6027(16) 0.026(5) Uiso 1 1 d . . .
H4A H 1.423(4) 0.0087(19) 0.9219(18) 0.048(6) Uiso 1 1 d . . .

loop_
_atom_site_aniso_label
_atom_site_aniso_U_11
_atom_site_aniso_U_22
_atom_site_aniso_U_33
_atom_site_aniso_U_23
_atom_site_aniso_U_13
_atom_site_aniso_U_12
S1 0.01261(13) 0.01368(13) 0.01084(13) -0.00095(10) 0.00116(10) 0.00006(10)
O3 0.0163(4) 0.0077(4) 0.0219(4) 0.0001(3) -0.0036(4) -0.0019(3)
O4 0.0132(4) 0.0130(4) 0.0344(5) 0.0014(4) -0.0062(4) 0.0003(3)
O1 0.0111(4) 0.0139(4) 0.0163(4) 0.0034(3) -0.0031(3) -0.0001(3)
O2 0.0099(4) 0.0107(4) 0.0176(4) 0.0003(3) 0.0039(3) -0.0016(3)
C3 0.0104(5) 0.0099(5) 0.0110(5) -0.0009(4) 0.0003(4) -0.0014(4)
C5 0.0102(5) 0.0113(5) 0.0128(5) 0.0001(4) -0.0010(4) -0.0003(4)
C2 0.0098(5) 0.0109(5) 0.0120(5) 0.0008(4) -0.0009(4) -0.0006(4)
C4 0.0095(5) 0.0087(5) 0.0139(5) -0.0019(4) 0.0004(4) 0.0007(4)
C1 0.0109(5) 0.0113(5) 0.0139(5) -0.0003(4) 0.0009(4) 0.0018(4)
C6 0.0180(6) 0.0149(5) 0.0158(6) 0.0008(4) -0.0039(5) 0.0013(5)

loop_
_atom_type_symbol
_atom_type_description
_atom_type_scat_dispersion_real
_atom_type_scat_dispersion_imag
_atom_type_scat_source
C C 0.0033 0.0016 'International Tables Vol C Tables 4.2.6.8 and 6.1.1.4'
H H 0.0000 0.0000 'International Tables Vol C Tables 4.2.6.8 and 6.1.1.4'
O O 0.0106 0.0060 'International Tables Vol C Tables 4.2.6.8 and 6.1.1.4'
S S 0.1246 0.1234 'International Tables Vol C Tables 4.2.6.8 and 6.1.1.4'

loop_
_geom_angle_atom_site_label_1
_geom_angle_atom_site_label_2
_geom_angle_atom_site_label_3
_geom_angle
_geom_angle_site_symmetry_1
_geom_angle_site_symmetry_3
_geom_angle_publ_flag
C1 S1 C5 99.88(5) . . ?
O2 C3 C2 107.99(8) . . ?
O2 C3 C4 111.05(9) . . ?
C2 C3 C4 110.70(9) . . ?
C6 C5 C4 112.11(9) . . ?
C6 C5 S1 106.98(8) . . ?
C4 C5 S1 113.39(8) . . ?
O1 C2 C1 111.81(9) . . ?
O1 C2 C3 111.41(9) . . ?
C1 C2 C3 111.10(9) . . ?
O3 C4 C3 106.49(9) . . ?
O3 C4 C5 113.08(9) . . ?
C3 C4 C5 112.19(8) . . ?
C2 C1 S1 111.32(8) . . ?
O4 C6 C5 111.17(10) . . ?

loop_
_geom_bond_atom_site_label_1
_geom_bond_atom_site_label_2
_geom_bond_distance
_geom_bond_site_symmetry_2
_geom_bond_publ_flag
S1 C1 1.8158(12) . ?
S1 C5 1.8286(12) . ?
O3 C4 1.4204(14) . ?
O4 C6 1.4242(15) . ?
O1 C2 1.4215(14) . ?
O2 C3 1.4224(13) . ?
C3 C2 1.5263(15) . ?
C3 C4 1.5301(15) . ?
C5 C6 1.5287(16) . ?
C5 C4 1.5330(15) . ?
C2 C1 1.5258(15) . ?

loop_
_cod_related_entry_id
_cod_related_entry_database
_cod_related_entry_code
1 ChemSpider 8640325
